data_4028763
loop_
_publ_author_name
'Dong-Liang Mo'
'Teng Yuan'
'Chang-Hua Ding'
'Li-Xin Dai'
'Xue-Long Hou'

_publ_section_title
;
 Palladacycle-Catalyzed Methylenecyclopropanation of Bicyclic Alkenes with
 Propiolates
;
_journal_name_full 'Journal of Organic Chemistry'
_journal_page_first 11470
_journal_page_last 11476
_journal_paper_doi 10.1021/jo402024v
_journal_volume 78
_journal_year 2013
_chemical_formula_sum 'C15 H14 O3'
_chemical_formula_weight 242.26
_chemical_name_systematic
; 
 ? 
;
_space_group_IT_number 2
_symmetry_cell_setting triclinic
_symmetry_space_group_name_Hall '-P 1'
_symmetry_space_group_name_H-M 'P -1'
_atom_sites_solution_hydrogens geom
_atom_sites_solution_primary direct
_atom_sites_solution_secondary difmap
_audit_creation_method SHELXL-97
_cell_angle_alpha 77.390(14)
_cell_angle_beta 70.626(13)
_cell_angle_gamma 86.718(14)
_cell_formula_units_Z 2
_cell_length_a 7.471(6)
_cell_length_b 9.498(7)
_cell_length_c 9.667(7)
_cell_measurement_reflns_used 1230
_cell_measurement_temperature 293(2)
_cell_measurement_theta_max 52.255
_cell_measurement_theta_min 4.570
_cell_volume 631.4(8)
_computing_cell_refinement 'Bruker SMART'
_computing_data_collection 'Bruker SMART'
_computing_data_reduction 'Bruker SHELXTL'
_computing_molecular_graphics 'Bruker SHELXTL'
_computing_publication_material 'Bruker SHELXTL'
_computing_structure_refinement 'SHELXL-97 (Sheldrick, 1997)'
_computing_structure_solution 'SHELXS-97 (Sheldrick, 1990)'
_diffrn_ambient_temperature 293(2)
_diffrn_measured_fraction_theta_full 0.978
_diffrn_measured_fraction_theta_max 0.978
_diffrn_measurement_device_type 'CCD area detector'
_diffrn_measurement_method 'phi and omega scans'
_diffrn_radiation_monochromator graphite
_diffrn_radiation_source 'fine-focus sealed tube'
_diffrn_radiation_type MoK\a
_diffrn_radiation_wavelength 0.71073
_diffrn_reflns_av_R_equivalents 0.0722
_diffrn_reflns_av_sigmaI/netI 0.0664
_diffrn_reflns_limit_h_max 7
_diffrn_reflns_limit_h_min -9
_diffrn_reflns_limit_k_max 11
_diffrn_reflns_limit_k_min -10
_diffrn_reflns_limit_l_max 10
_diffrn_reflns_limit_l_min -12
_diffrn_reflns_number 3595
_diffrn_reflns_theta_full 26.50
_diffrn_reflns_theta_max 26.50
_diffrn_reflns_theta_min 2.20
_exptl_absorpt_coefficient_mu 0.088
_exptl_absorpt_correction_T_max 1.0000
_exptl_absorpt_correction_T_min 0.7523
_exptl_absorpt_correction_type empirical
_exptl_absorpt_process_details sadabs
_exptl_crystal_colour colorless
_exptl_crystal_density_diffrn 1.274
_exptl_crystal_description prismatic
_exptl_crystal_F_000 256
_exptl_crystal_size_max 0.445
_exptl_crystal_size_mid 0.306
_exptl_crystal_size_min 0.286
_refine_diff_density_max 0.256
_refine_diff_density_min -0.282
_refine_diff_density_rms 0.056
_refine_ls_extinction_method none
_refine_ls_goodness_of_fit_ref 0.975
_refine_ls_hydrogen_treatment constr
_refine_ls_matrix_type full
_refine_ls_number_parameters 164
_refine_ls_number_reflns 2556
_refine_ls_number_restraints 0
_refine_ls_restrained_S_all 0.975
_refine_ls_R_factor_all 0.0777
_refine_ls_R_factor_gt 0.0612
_refine_ls_shift/su_max 0.002
_refine_ls_shift/su_mean 0.000
_refine_ls_structure_factor_coef Fsqd
_refine_ls_weighting_details 'calc w=1/[\s^2^(Fo^2^)+(0.0853P)^2^+0.0000P] where P=(Fo^2^+2Fc^2^)/3'
_refine_ls_weighting_scheme calc
_refine_ls_wR_factor_gt 0.1487
_refine_ls_wR_factor_ref 0.1599
_reflns_number_gt 1834
_reflns_number_total 2556
_reflns_threshold_expression >2sigma(I)
_cod_data_source_file jo402024v_si_003.cif
_cod_data_source_block cd2836
_cod_database_code 4028763

loop_
_symmetry_equiv_pos_as_xyz
'x, y, z'
'-x, -y, -z'

loop_
_atom_site_label
_atom_site_type_symbol
_atom_site_fract_x
_atom_site_fract_y
_atom_site_fract_z
_atom_site_U_iso_or_equiv
_atom_site_adp_type
_atom_site_occupancy
_atom_site_symmetry_multiplicity
_atom_site_calc_flag
_atom_site_refinement_flags
O1 O 0.44861(18) 0.78676(13) 0.23059(14) 0.0509(4) Uani 1 1 d .
O2 O -0.0593(2) 1.04740(17) 0.22938(18) 0.0730(5) Uani 1 1 d .
O3 O 0.03927(19) 1.23312(14) 0.03476(15) 0.0571(4) Uani 1 1 d .
C1 C 0.3183(3) 1.0406(2) 0.2449(2) 0.0468(5) Uani 1 1 d .
C2 C 0.2702(3) 0.93395(18) 0.3865(2) 0.0448(5) Uani 1 1 d .
H2 H 0.1897 0.9595 0.4803 0.054 Uiso 1 1 calc R
C3 C 0.3036(3) 0.7750(2) 0.3749(2) 0.0469(5) Uani 1 1 d .
H3 H 0.1898 0.7197 0.3890 0.056 Uiso 1 1 calc R
C4 C 0.4151(3) 0.71228(18) 0.4788(2) 0.0470(5) Uani 1 1 d .
C5 C 0.3713(3) 0.6209(2) 0.6181(2) 0.0590(6) Uani 1 1 d .
H5 H 0.2493 0.5829 0.6690 0.071 Uiso 1 1 calc R
C6 C 0.5169(4) 0.5876(2) 0.6796(3) 0.0681(7) Uani 1 1 d .
H6 H 0.4920 0.5248 0.7725 0.082 Uiso 1 1 calc R
C7 C 0.6944(4) 0.6450(2) 0.6068(3) 0.0704(7) Uani 1 1 d .
H7 H 0.7886 0.6206 0.6506 0.085 Uiso 1 1 calc R
C8 C 0.7379(3) 0.7396(2) 0.4678(2) 0.0574(6) Uani 1 1 d .
H8 H 0.8585 0.7807 0.4191 0.069 Uiso 1 1 calc R
C9 C 0.5964(3) 0.77031(18) 0.4050(2) 0.0464(5) Uani 1 1 d .
C10 C 0.5845(3) 0.8663(2) 0.2613(2) 0.0460(5) Uani 1 1 d .
H10 H 0.7059 0.8878 0.1800 0.055 Uiso 1 1 calc R
C11 C 0.4718(3) 0.99860(18) 0.30656(19) 0.0446(5) Uani 1 1 d .
H11 H 0.5228 1.0660 0.3484 0.054 Uiso 1 1 calc R
C12 C 0.2608(3) 1.1303(2) 0.1430(2) 0.0482(5) Uani 1 1 d .
H12 H 0.3475 1.1956 0.0686 0.058 Uiso 1 1 calc R
C13 C 0.0660(3) 1.12941(19) 0.1444(2) 0.0473(5) Uani 1 1 d .
C14 C -0.1445(3) 1.2398(2) 0.0156(3) 0.0612(6) Uani 1 1 d .
H14A H -0.2436 1.2345 0.1116 0.073 Uiso 1 1 calc R
H14B H -0.1619 1.1593 -0.0258 0.073 Uiso 1 1 calc R
C15 C -0.1553(4) 1.3777(3) -0.0878(3) 0.0843(8) Uani 1 1 d .
H15A H -0.1491 1.4567 -0.0422 0.126 Uiso 1 1 calc R
H15B H -0.2728 1.3806 -0.1085 0.126 Uiso 1 1 calc R
H15C H -0.0511 1.3853 -0.1798 0.126 Uiso 1 1 calc R

loop_
_atom_site_aniso_label
_atom_site_aniso_U_11
_atom_site_aniso_U_22
_atom_site_aniso_U_33
_atom_site_aniso_U_23
_atom_site_aniso_U_13
_atom_site_aniso_U_12
O1 0.0612(9) 0.0554(8) 0.0434(8) -0.0181(6) -0.0223(6) 0.0029(6)
O2 0.0687(10) 0.0739(10) 0.0691(10) 0.0186(8) -0.0324(8) -0.0103(8)
O3 0.0609(9) 0.0590(8) 0.0505(8) 0.0039(6) -0.0277(7) 0.0056(7)
C1 0.0550(12) 0.0463(10) 0.0439(10) -0.0092(8) -0.0235(9) 0.0056(8)
C2 0.0518(11) 0.0445(10) 0.0404(10) -0.0080(8) -0.0200(8) 0.0079(8)
C3 0.0478(11) 0.0468(10) 0.0486(11) -0.0096(8) -0.0191(9) -0.0001(8)
C4 0.0606(12) 0.0380(9) 0.0464(11) -0.0119(8) -0.0222(9) 0.0091(8)
C5 0.0782(15) 0.0424(10) 0.0538(12) -0.0070(9) -0.0208(11) 0.0049(10)
C6 0.109(2) 0.0466(12) 0.0550(13) -0.0076(10) -0.0405(14) 0.0207(13)
C7 0.100(2) 0.0522(13) 0.0811(17) -0.0190(12) -0.0596(16) 0.0274(13)
C8 0.0668(14) 0.0495(11) 0.0687(14) -0.0194(10) -0.0369(11) 0.0161(10)
C9 0.0572(12) 0.0405(10) 0.0485(11) -0.0160(8) -0.0241(9) 0.0122(8)
C10 0.0474(11) 0.0516(10) 0.0426(10) -0.0122(8) -0.0185(8) 0.0039(8)
C11 0.0548(11) 0.0431(10) 0.0414(10) -0.0075(8) -0.0240(9) 0.0028(8)
C12 0.0561(12) 0.0484(10) 0.0410(10) -0.0042(8) -0.0205(9) 0.0008(9)
C13 0.0591(13) 0.0454(10) 0.0401(10) -0.0060(8) -0.0225(9) 0.0057(9)
C14 0.0621(14) 0.0647(13) 0.0642(14) -0.0076(11) -0.0356(11) 0.0092(11)
C15 0.100(2) 0.0738(16) 0.0924(19) 0.0036(14) -0.0641(17) 0.0097(14)

loop_
_atom_type_symbol
_atom_type_description
_atom_type_scat_dispersion_real
_atom_type_scat_dispersion_imag
_atom_type_scat_source
C C 0.0033 0.0016 'International Tables Vol C Tables 4.2.6.8 and 6.1.1.4'
H H 0.0000 0.0000 'International Tables Vol C Tables 4.2.6.8 and 6.1.1.4'
O O 0.0106 0.0060 'International Tables Vol C Tables 4.2.6.8 and 6.1.1.4'

loop_
_geom_angle_atom_site_label_1
_geom_angle_atom_site_label_2
_geom_angle_atom_site_label_3
_geom_angle
C3 O1 C10 96.55(14)
C13 O3 C14 117.61(16)
C12 C1 C11 146.92(19)
C12 C1 C2 148.69(19)
C11 C1 C2 63.58(13)
C1 C2 C3 116.48(16)
C1 C2 C11 58.06(12)
C3 C2 C11 101.36(14)
C1 C2 H2 120.7
C3 C2 H2 120.7
C11 C2 H2 120.7
O1 C3 C4 100.96(15)
O1 C3 C2 102.18(14)
C4 C3 C2 106.20(15)
O1 C3 H3 115.2
C4 C3 H3 115.2
C2 C3 H3 115.2
C5 C4 C9 120.87(19)
C5 C4 C3 134.4(2)
C9 C4 C3 104.67(17)
C4 C5 C6 117.4(2)
C4 C5 H5 121.3
C6 C5 H5 121.3
C7 C6 C5 121.4(2)
C7 C6 H6 119.3
C5 C6 H6 119.3
C6 C7 C8 121.2(2)
C6 C7 H7 119.4
C8 C7 H7 119.4
C9 C8 C7 117.7(2)
C9 C8 H8 121.2
C7 C8 H8 121.2
C8 C9 C4 121.4(2)
C8 C9 C10 133.98(19)
C4 C9 C10 104.62(16)
O1 C10 C9 100.89(14)
O1 C10 C11 102.51(15)
C9 C10 C11 106.11(15)
O1 C10 H10 115.2
C9 C10 H10 115.2
C11 C10 H10 115.2
C1 C11 C10 115.97(15)
C1 C11 C2 58.36(13)
C10 C11 C2 101.60(14)
C1 C11 H11 120.8
C10 C11 H11 120.8
C2 C11 H11 120.8
C1 C12 C13 121.83(18)
C1 C12 H12 119.1
C13 C12 H12 119.1
O2 C13 O3 122.35(19)
O2 C13 C12 126.48(18)
O3 C13 C12 111.17(16)
O3 C14 C15 108.28(17)
O3 C14 H14A 110.0
C15 C14 H14A 110.0
O3 C14 H14B 110.0
C15 C14 H14B 110.0
H14A C14 H14B 108.4
C14 C15 H15A 109.5
C14 C15 H15B 109.5
H15A C15 H15B 109.5
C14 C15 H15C 109.5
H15A C15 H15C 109.5
H15B C15 H15C 109.5

loop_
_geom_bond_atom_site_label_1
_geom_bond_atom_site_label_2
_geom_bond_distance
O1 C3 1.441(2)
O1 C10 1.441(2)
O2 C13 1.205(2)
O3 C13 1.340(2)
O3 C14 1.441(3)
C1 C12 1.323(3)
C1 C11 1.458(3)
C1 C2 1.463(3)
C2 C3 1.538(3)
C2 C11 1.539(3)
C2 H2 0.9800
C3 C4 1.515(3)
C3 H3 0.9800
C4 C5 1.380(3)
C4 C9 1.385(3)
C5 C6 1.395(3)
C5 H5 0.9300
C6 C7 1.360(3)
C6 H6 0.9300
C7 C8 1.391(3)
C7 H7 0.9300
C8 C9 1.373(3)
C8 H8 0.9300
C9 C10 1.512(3)
C10 C11 1.534(3)
C10 H10 0.9800
C11 H11 0.9800
C12 C13 1.452(3)
C12 H12 0.9300
C14 C15 1.480(3)
C14 H14A 0.9700
C14 H14B 0.9700
C15 H15A 0.9600
C15 H15B 0.9600
C15 H15C 0.9600

loop_
_geom_torsion_atom_site_label_1
_geom_torsion_atom_site_label_2
_geom_torsion_atom_site_label_3
_geom_torsion_atom_site_label_4
_geom_torsion
C12 C1 C2 C3 103.4(3)
C11 C1 C2 C3 -87.07(17)
C12 C1 C2 C11 -169.6(4)
C10 O1 C3 C4 -52.69(16)
C10 O1 C3 C2 56.74(15)
C1 C2 C3 O1 24.7(2)
C11 C2 C3 O1 -35.14(16)
C1 C2 C3 C4 130.06(18)
C11 C2 C3 C4 70.24(17)
O1 C3 C4 C5 -148.59(19)
C2 C3 C4 C5 105.1(2)
O1 C3 C4 C9 32.76(17)
C2 C3 C4 C9 -73.51(18)
C9 C4 C5 C6 -1.2(3)
C3 C4 C5 C6 -179.64(19)
C4 C5 C6 C7 1.2(3)
C5 C6 C7 C8 0.1(3)
C6 C7 C8 C9 -1.6(3)
C7 C8 C9 C4 1.6(3)
C7 C8 C9 C10 178.94(17)
C5 C4 C9 C8 -0.3(3)
C3 C4 C9 C8 178.59(16)
C5 C4 C9 C10 -178.28(16)
C3 C4 C9 C10 0.60(17)
C3 O1 C10 C9 53.09(16)
C3 O1 C10 C11 -56.31(15)
C8 C9 C10 O1 148.6(2)
C4 C9 C10 O1 -33.78(17)
C8 C9 C10 C11 -104.8(2)
C4 C9 C10 C11 72.79(17)
C12 C1 C11 C10 -102.1(3)
C2 C1 C11 C10 87.86(18)
C12 C1 C11 C2 170.1(3)
O1 C10 C11 C1 -26.4(2)
C9 C10 C11 C1 -131.82(17)
O1 C10 C11 C2 33.87(16)
C9 C10 C11 C2 -71.53(16)
C3 C2 C11 C1 114.25(16)
C1 C2 C11 C10 -113.49(16)
C3 C2 C11 C10 0.76(16)
C11 C1 C12 C13 -173.1(3)
C2 C1 C12 C13 -10.4(4)
C14 O3 C13 O2 -3.2(3)
C14 O3 C13 C12 176.04(16)
C1 C12 C13 O2 -3.4(3)
C1 C12 C13 O3 177.42(17)
C13 O3 C14 C15 168.35(19)
